data_7100242
loop_
_publ_author_name
'Miao Du.'
'S. Batten'
'Jian-Hua Guo.'
'Xiao-Jun Zhao.'

_publ_section_title
;
Direction of topological isomers of silver(I)
coordination polymers induced by solvent, and selective anion-exchange
of a class of PtS-type host frameworks
;
_journal_name_full 'Chemical Communications'
_journal_paper_doi 10.1039/b508479b
_journal_year 2005
_chemical_formula_sum 'C10 H6 Ag F6 N6 O Sb'
_chemical_formula_weight 569.83
_space_group_IT_number 136
_symmetry_cell_setting tetragonal
_symmetry_space_group_name_Hall '-P 4n 2n'
_symmetry_space_group_name_H-M 'P 42/m n m'
_cell_angle_alpha 90.00
_cell_angle_beta 90.00
_cell_angle_gamma 90.00
_cell_formula_units_Z 4
_cell_length_a 10.8706(19)
_cell_length_b 10.8706(19)
_cell_length_c 13.959(5)
_cell_measurement_temperature 293(2)
_cell_volume 1649.5(7)
_diffrn_ambient_temperature 293(2)
_exptl_crystal_density_diffrn 2.295
_cod_depositor_comments
;
The following automatic conversions were performed:
'_symmetry_cell_setting' value 'Tetragonal' changed to 'tetragonal'
according to '/home/saulius/struct/CIF-dictionaries/cif_core.dic'
dictionary named 'cif_core.dic' version 2.4.1 from 2010-06-29.

Automatic conversion script
Id: cif_fix_enum 1527 2010-12-29 10:47:43Z saulius 
;
_cod_database_code 7100242

loop_
_symmetry_equiv_pos_as_xyz
'x, y, z'
'-x, -y, z'
'-y+1/2, x+1/2, z+1/2'
'y+1/2, -x+1/2, z+1/2'
'-x+1/2, y+1/2, -z+1/2'
'x+1/2, -y+1/2, -z+1/2'
'y, x, -z'
'-y, -x, -z'
'-x, -y, -z'
'x, y, -z'
'y-1/2, -x-1/2, -z-1/2'
'-y-1/2, x-1/2, -z-1/2'
'x-1/2, -y-1/2, z-1/2'
'-x-1/2, y-1/2, z-1/2'
'-y, -x, z'
'y, x, z'

loop_
_atom_site_label
_atom_site_type_symbol
_atom_site_fract_x
_atom_site_fract_y
_atom_site_fract_z
_atom_site_U_iso_or_equiv
_atom_site_adp_type
_atom_site_occupancy
_atom_site_symmetry_multiplicity
_atom_site_calc_flag
_atom_site_refinement_flags
_atom_site_disorder_assembly
_atom_site_disorder_group
Ag1 Ag 0.5000 0.5000 0.18513(6) 0.0498(3) Uani 1 4 d S . .
N1 N 0.6084(4) 0.3916(4) 0.0498(5) 0.0444(16) Uani 1 2 d S . .
N2 N 0.8500(4) 0.1500(4) 0.2753(5) 0.0507(18) Uani 1 2 d S . .
N3 N 0.6692(5) 0.3308(5) 0.2435(5) 0.056(2) Uani 1 2 d S . .
O1 O 0.7438(4) 0.2562(4) 0.0000 0.0387(17) Uani 1 4 d S . .
C1 C 0.6894(5) 0.3106(5) 0.0753(5) 0.0406(18) Uani 1 2 d S . .
C2 C 0.7265(5) 0.2735(5) 0.1719(5) 0.0414(19) Uani 1 2 d S . .
C3 C 0.8144(6) 0.1856(6) 0.1874(5) 0.048(2) Uani 1 2 d S . .
H3 H 0.8513 0.1487 0.1346 0.057 Uiso 1 2 calc SR . .
C4 C 0.7926(7) 0.2074(7) 0.3455(6) 0.065(3) Uani 1 2 d S . .
H4 H 0.8129 0.1871 0.4082 0.078 Uiso 1 2 calc SR . .
C5 C 0.7041(7) 0.2959(7) 0.3303(7) 0.080(3) Uani 1 2 d S . .
H5 H 0.6673 0.3327 0.3832 0.096 Uiso 1 2 calc SR . .
Sb1 Sb 0.5000 0.0000 1.0000 0.1012(6) Uani 1 4 d S . .
F1 F 0.3275(9) 0.0169(9) 1.0000 0.095(5) Uani 0.50 2 d SP . .
F2 F 0.5136(8) 0.1193(9) 0.9093(10) 0.113(4) Uani 0.50 1 d P . .
F2' F 0.477(3) 0.145(3) 1.0000 0.198(12) Uiso 0.50 2 d SP . .
F1' F 0.387(3) -0.025(3) 0.913(3) 0.358(17) Uiso 0.50 1 d P . .

loop_
_atom_site_aniso_label
_atom_site_aniso_U_11
_atom_site_aniso_U_22
_atom_site_aniso_U_33
_atom_site_aniso_U_23
_atom_site_aniso_U_13
_atom_site_aniso_U_12
Ag1 0.0542(4) 0.0542(4) 0.0411(5) 0.000 0.000 0.0035(5)
N1 0.045(2) 0.045(2) 0.043(3) -0.002(2) 0.002(2) 0.009(3)
N2 0.057(3) 0.057(3) 0.038(4) 0.002(2) -0.002(2) 0.009(4)
N3 0.063(3) 0.063(3) 0.041(4) -0.004(3) 0.004(3) 0.009(4)
O1 0.039(2) 0.039(2) 0.037(4) 0.000 0.000 0.012(3)
C1 0.042(3) 0.042(3) 0.037(4) -0.002(3) 0.002(3) -0.002(4)
C2 0.043(3) 0.043(3) 0.038(4) -0.003(3) 0.003(3) -0.005(4)
C3 0.053(3) 0.053(3) 0.037(4) -0.006(3) 0.006(3) 0.003(4)
C4 0.081(4) 0.081(4) 0.033(5) 0.000(3) 0.000(3) 0.009(6)
C5 0.095(5) 0.095(5) 0.050(6) -0.014(4) 0.014(4) 0.034(7)
Sb1 0.0687(7) 0.0562(7) 0.1788(15) 0.000 0.000 -0.0232(5)
F1 0.027(5) 0.043(7) 0.215(17) 0.000 0.000 -0.015(4)
F2 0.084(7) 0.079(7) 0.175(11) 0.055(7) -0.028(7) -0.045(6)

loop_
_geom_bond_atom_site_label_1
_geom_bond_atom_site_label_2
_geom_bond_distance
_geom_bond_site_symmetry_2
_geom_bond_publ_flag
Ag1 N2 2.371(7) 11_676 ?
Ag1 N2 2.371(7) 12_656 ?
Ag1 N1 2.518(6) 2_665 ?
Ag1 N1 2.518(6) . ?
N1 C1 1.295(9) . ?
N1 N1 1.392(13) 10 ?
N2 C4 1.318(11) . ?
N2 C3 1.343(10) . ?
N2 Ag1 2.371(7) 11_666 ?
N3 C5 1.325(12) . ?
N3 C2 1.333(10) . ?
O1 C1 1.343(8) 10 ?
O1 C1 1.343(8) . ?
C1 C2 1.464(10) . ?
C2 C3 1.370(11) . ?
C3 H3 0.9300 . ?
C4 C5 1.377(14) . ?
C4 H4 0.9300 . ?
C5 H5 0.9300 . ?
Sb1 F2' 1.59(3) 9_657 ?
Sb1 F2' 1.59(3) . ?
Sb1 F1' 1.74(4) 9_657 ?
Sb1 F1' 1.74(4) . ?
Sb1 F1' 1.74(4) 2_655 ?
Sb1 F1' 1.74(4) 10_557 ?
Sb1 F2 1.819(10) 10_557 ?
Sb1 F2 1.819(10) 2_655 ?
Sb1 F2 1.819(10) . ?
Sb1 F2 1.819(10) 9_657 ?
Sb1 F1 1.884(9) . ?
Sb1 F1 1.884(9) 9_657 ?
F1 F1' 1.45(4) 10_557 ?
F1 F1' 1.45(4) . ?
F2 F2' 1.357(18) . ?
F2 F1' 1.48(3) 2_655 ?
F2' F2 1.357(18) 10_557 ?
F1' F2 1.48(3) 2_655 ?
